data_7005755
loop_
_publ_author_name
'Vi\~nas, Clara'
'Laromaine, Anna'
'Teixidor, Francesc'
'Hor\'akov\'a, Hana'
'Langauf, Ales'
'Vespalec, Radim'
'Mata, Ignasi'
'Molins, Elies'

_publ_section_title
;
 Synthesis and investigation of the boron cluster anion
 [7-(2'-pyridyl)-7,8-nido-dicarbaundecaborate] and its protonated form.
;
_journal_issue 31
_journal_name_full 'Dalton transactions (Cambridge, England : 2003)'
_journal_page_first 3369
_journal_page_last 3377
_journal_paper_doi 10.1039/b705160c
_journal_year 2007
_chemical_formula_sum 'C7 H16 B9 N'
_chemical_formula_weight 211.50
_chemical_name_systematic
;
?
;
_space_group_IT_number 9
_symmetry_cell_setting monoclinic
_symmetry_space_group_name_Hall 'C -2yc'
_symmetry_space_group_name_H-M 'C 1 c 1'
_atom_sites_solution_hydrogens geom
_atom_sites_solution_primary direct
_atom_sites_solution_secondary difmap
_audit_creation_method SHELXL-97
_cell_angle_alpha 90.00
_cell_angle_beta 99.12
_cell_angle_gamma 90.00
_cell_formula_units_Z 4
_cell_length_a 7.513
_cell_length_b 18.803
_cell_length_c 8.653
_cell_measurement_reflns_used 25
_cell_measurement_temperature 293(2)
_cell_measurement_theta_max 9.2
_cell_measurement_theta_min 5.3
_cell_volume 1206.930
_computing_cell_refinement 'CAD-4 (Enraf-Nonius, 1989)'
_computing_data_collection 'CAD-4 (Enraf-Nonius, 1989)'
_computing_data_reduction 'XCAD4 (Harms and Wocadlo, 1995)'
_computing_molecular_graphics 'ORTEP3 for Windows (Farrugia, 1997)'
_computing_publication_material 'WINGX (Farrugia, 1999)'
_computing_structure_refinement 'SHELXL-97 (Sheldrick, 1997)'
_computing_structure_solution 'SHELXL-97 (Sheldrick, 1997)'
_diffrn_ambient_temperature 293(2)
_diffrn_measured_fraction_theta_full 0.999
_diffrn_measured_fraction_theta_max 0.999
_diffrn_measurement_device_type 'Enraf Nonius CAD4'
_diffrn_measurement_method \w/2\q
_diffrn_radiation_monochromator graphite
_diffrn_radiation_source 'fine-focus sealed tube'
_diffrn_radiation_type MoK\a
_diffrn_radiation_wavelength 0.71073
_diffrn_reflns_av_R_equivalents 0.0000
_diffrn_reflns_av_sigmaI/netI 0.0922
_diffrn_reflns_limit_h_max 10
_diffrn_reflns_limit_h_min -10
_diffrn_reflns_limit_k_max 0
_diffrn_reflns_limit_k_min -26
_diffrn_reflns_limit_l_max 0
_diffrn_reflns_limit_l_min -12
_diffrn_reflns_number 1950
_diffrn_reflns_theta_full 30.42
_diffrn_reflns_theta_max 30.42
_diffrn_reflns_theta_min 2.95
_exptl_absorpt_coefficient_mu 0.056
_exptl_crystal_colour colourless
_exptl_crystal_density_diffrn 1.164
_exptl_crystal_density_method 'not measured'
_exptl_crystal_description prism
_exptl_crystal_F_000 440
_exptl_crystal_size_max 0.48
_exptl_crystal_size_mid 0.21
_exptl_crystal_size_min 0.15
_refine_diff_density_max 0.220
_refine_diff_density_min -0.178
_refine_diff_density_rms 0.050
_refine_ls_extinction_method none
_refine_ls_goodness_of_fit_ref 1.043
_refine_ls_hydrogen_treatment refxyz
_refine_ls_matrix_type full
_refine_ls_number_parameters 203
_refine_ls_number_reflns 1950
_refine_ls_number_restraints 14
_refine_ls_restrained_S_all 1.041
_refine_ls_R_factor_all 0.1419
_refine_ls_R_factor_gt 0.0505
_refine_ls_shift/su_max 0.015
_refine_ls_shift/su_mean 0.003
_refine_ls_structure_factor_coef Fsqd
_refine_ls_weighting_details 'calc w=1/[\s^2^(Fo^2^)+(0.0755P)^2^+0.0000P] where P=(Fo^2^+2Fc^2^)/3'
_refine_ls_weighting_scheme calc
_refine_ls_wR_factor_gt 0.1159
_refine_ls_wR_factor_ref 0.1381
_reflns_number_gt 1193
_reflns_number_total 1950
_reflns_threshold_expression >2sigma(I)
_cod_data_source_file b705160c.txt
_cod_data_source_block tex6
_cod_original_cell_volume 1206.9
_cod_database_code 7005755

loop_
_symmetry_equiv_pos_as_xyz
'x, y, z'
'x, -y, z+1/2'
'x+1/2, y+1/2, z'
'x+1/2, -y+1/2, z+1/2'

loop_
_atom_site_label
_atom_site_type_symbol
_atom_site_fract_x
_atom_site_fract_y
_atom_site_fract_z
_atom_site_U_iso_or_equiv
_atom_site_adp_type
_atom_site_occupancy
_atom_site_symmetry_multiplicity
_atom_site_calc_flag
_atom_site_refinement_flags
_atom_site_disorder_assembly
_atom_site_disorder_group
C7 C 0.5115(4) 0.25298(12) 0.4516(3) 0.0281(6) Uani 1 1 d . . .
C8 C 0.6168(4) 0.28823(14) 0.3305(3) 0.0343(6) Uani 1 1 d D . .
H8 H 0.678(4) 0.2579(14) 0.267(3) 0.041 Uiso 1 1 d D . .
C11 C 0.5179(4) 0.17432(13) 0.4623(3) 0.0306(6) Uani 1 1 d . . .
C12 C 0.6476(5) 0.13261(16) 0.4130(5) 0.0428(7) Uani 1 1 d . . .
H12 H 0.735(5) 0.1494(17) 0.382(5) 0.051 Uiso 1 1 d . . .
C13 C 0.6446(5) 0.05990(17) 0.4275(5) 0.0520(9) Uani 1 1 d . . .
H13 H 0.733(5) 0.0339(18) 0.374(5) 0.062 Uiso 1 1 d . . .
C14 C 0.5107(5) 0.02744(16) 0.4902(4) 0.0476(8) Uani 1 1 d . . .
H14 H 0.520(5) -0.0239(19) 0.510(4) 0.057 Uiso 1 1 d . . .
C15 C 0.3798(5) 0.06835(16) 0.5381(4) 0.0432(8) Uani 1 1 d . . .
H15 H 0.275(5) 0.0544(17) 0.573(4) 0.052 Uiso 1 1 d . . .
N16 N 0.3875(3) 0.14020(12) 0.5219(3) 0.0385(6) Uani 1 1 d D . .
H16 H 0.301(4) 0.1643(15) 0.558(4) 0.046 Uiso 1 1 d D . .
B1 B 0.6490(5) 0.37848(18) 0.5822(5) 0.0407(8) Uani 1 1 d D . .
H1 H 0.718(5) 0.4073(16) 0.682(3) 0.049 Uiso 1 1 d D . .
B2 B 0.5243(5) 0.30308(17) 0.6210(4) 0.0351(7) Uani 1 1 d D . .
H2 H 0.517(4) 0.2757(14) 0.732(3) 0.042 Uiso 1 1 d D . .
B3 B 0.7156(4) 0.29369(17) 0.5259(4) 0.0353(7) Uani 1 1 d D . .
H3 H 0.831(3) 0.2600(14) 0.570(4) 0.042 Uiso 1 1 d D . .
B4 B 0.7189(5) 0.36674(18) 0.3977(5) 0.0385(8) Uani 1 1 d D . .
H4 H 0.849(3) 0.3792(17) 0.359(4) 0.046 Uiso 1 1 d D . .
B5 B 0.5296(5) 0.42048(17) 0.4089(5) 0.0396(8) Uani 1 1 d D . .
H5 H 0.527(4) 0.4780(10) 0.391(4) 0.048 Uiso 1 1 d D . .
B6 B 0.4076(5) 0.38059(17) 0.5501(4) 0.0378(8) Uani 1 1 d D . .
H6 H 0.341(4) 0.4164(14) 0.623(4) 0.045 Uiso 1 1 d D . .
B9 B 0.5228(5) 0.36009(18) 0.2522(4) 0.0366(7) Uani 1 1 d D . .
H9 H 0.536(5) 0.3796(16) 0.135(3) 0.044 Uiso 1 1 d D . .
B10 B 0.3265(5) 0.37465(18) 0.3466(4) 0.0350(7) Uani 1 1 d D . .
H10A H 0.203(3) 0.4033(15) 0.306(4) 0.042 Uiso 1 1 d D . .
H10B H 0.320(7) 0.3226(16) 0.293(6) 0.109(17) Uiso 1 1 d D . .
B11 B 0.3308(5) 0.29767(16) 0.4715(4) 0.0310(7) Uani 1 1 d D . .
H11 H 0.211(3) 0.2713(14) 0.501(4) 0.037 Uiso 1 1 d D . .

loop_
_atom_site_aniso_label
_atom_site_aniso_U_11
_atom_site_aniso_U_22
_atom_site_aniso_U_33
_atom_site_aniso_U_23
_atom_site_aniso_U_13
_atom_site_aniso_U_12
C7 0.0292(13) 0.0244(11) 0.0302(14) -0.0017(11) 0.0038(11) 0.0014(12)
C8 0.0327(14) 0.0322(14) 0.0375(16) -0.0040(12) 0.0041(12) -0.0004(12)
C11 0.0314(14) 0.0284(11) 0.0307(15) -0.0026(12) 0.0010(12) -0.0031(12)
C12 0.0388(16) 0.0348(15) 0.057(2) 0.0014(14) 0.0155(15) 0.0010(14)
C13 0.055(2) 0.0342(16) 0.068(2) -0.0094(17) 0.0130(18) 0.0105(15)
C14 0.0579(18) 0.0278(13) 0.054(2) -0.0045(14) 0.0002(17) -0.0025(16)
C15 0.0482(19) 0.0318(15) 0.050(2) -0.0035(14) 0.0081(16) -0.0093(14)
N16 0.0435(15) 0.0287(12) 0.0444(16) -0.0036(11) 0.0102(12) 0.0009(11)
B1 0.0456(19) 0.0302(16) 0.042(2) -0.0042(15) -0.0068(17) -0.0037(14)
B2 0.0423(18) 0.0320(16) 0.0302(17) -0.0003(13) 0.0032(15) 0.0044(14)
B3 0.0342(17) 0.0328(15) 0.0367(17) 0.0017(13) -0.0015(14) 0.0023(13)
B4 0.0342(16) 0.0346(16) 0.044(2) 0.0029(14) -0.0012(16) -0.0093(13)
B5 0.0431(18) 0.0267(15) 0.047(2) 0.0030(14) -0.0007(16) -0.0012(14)
B6 0.0444(19) 0.0308(15) 0.0374(19) -0.0015(14) 0.0043(16) 0.0070(15)
B9 0.0359(17) 0.0404(17) 0.0326(17) 0.0040(14) 0.0026(14) -0.0022(14)
B10 0.0322(16) 0.0323(16) 0.0394(19) 0.0040(14) 0.0023(14) 0.0037(13)
B11 0.0340(15) 0.0288(14) 0.0297(16) 0.0000(12) 0.0033(13) 0.0061(12)

loop_
_atom_type_symbol
_atom_type_description
_atom_type_scat_dispersion_real
_atom_type_scat_dispersion_imag
_atom_type_scat_source
C C 0.0033 0.0016 'International Tables Vol C Tables 4.2.6.8 and 6.1.1.4'
H H 0.0000 0.0000 'International Tables Vol C Tables 4.2.6.8 and 6.1.1.4'
B B 0.0013 0.0007 'International Tables Vol C Tables 4.2.6.8 and 6.1.1.4'
N N 0.0061 0.0033 'International Tables Vol C Tables 4.2.6.8 and 6.1.1.4'

loop_
_geom_angle_atom_site_label_1
_geom_angle_atom_site_label_2
_geom_angle_atom_site_label_3
_geom_angle
_geom_angle_site_symmetry_1
_geom_angle_site_symmetry_3
_geom_angle_publ_flag
C11 C7 C8 116.8(2) . . ?
C11 C7 B11 121.8(2) . . ?
C8 C7 B11 111.8(2) . . ?
C11 C7 B2 119.5(2) . . ?
C8 C7 B2 111.8(2) . . ?
B11 C7 B2 64.25(19) . . ?
C11 C7 B3 113.4(2) . . ?
C8 C7 B3 63.29(19) . . ?
B11 C7 B3 115.7(2) . . ?
B2 C7 B3 61.41(19) . . ?
C7 C8 B9 113.7(2) . . ?
C7 C8 B4 112.6(2) . . ?
B9 C8 B4 64.42(19) . . ?
C7 C8 B3 63.57(18) . . ?
B9 C8 B3 116.6(2) . . ?
B4 C8 B3 61.4(2) . . ?
N16 C11 C12 116.4(2) . . ?
N16 C11 C7 118.9(2) . . ?
C12 C11 C7 124.7(3) . . ?
C11 C12 C13 121.2(3) . . ?
C14 C13 C12 120.5(3) . . ?
C13 C14 C15 118.9(3) . . ?
N16 C15 C14 119.0(3) . . ?
C11 N16 C15 124.1(3) . . ?
B2 B1 B3 60.48(19) . . ?
B2 B1 B4 108.3(2) . . ?
B3 B1 B4 60.0(2) . . ?
B2 B1 B6 59.4(2) . . ?
B3 B1 B6 107.6(2) . . ?
B4 B1 B6 107.5(2) . . ?
B2 B1 B5 107.6(2) . . ?
B3 B1 B5 107.0(3) . . ?
B4 B1 B5 59.0(2) . . ?
B6 B1 B5 60.2(2) . . ?
C7 B2 B6 101.4(2) . . ?
C7 B2 B1 103.7(3) . . ?
B6 B2 B1 61.2(2) . . ?
C7 B2 B3 59.60(18) . . ?
B6 B2 B3 108.4(2) . . ?
B1 B2 B3 59.8(2) . . ?
C7 B2 B11 55.08(17) . . ?
B6 B2 B11 59.49(19) . . ?
B1 B2 B11 107.7(2) . . ?
B3 B2 B11 106.5(2) . . ?
C8 B3 C7 53.14(16) . . ?
C8 B3 B1 103.1(2) . . ?
C7 B3 B1 103.1(2) . . ?
C8 B3 B4 58.82(19) . . ?
C7 B3 B4 102.1(2) . . ?
B1 B3 B4 60.2(2) . . ?
C8 B3 B2 101.8(2) . . ?
C7 B3 B2 58.99(18) . . ?
B1 B3 B2 59.7(2) . . ?
B4 B3 B2 107.8(2) . . ?
C8 B4 B5 100.9(2) . . ?
C8 B4 B3 59.74(18) . . ?
B5 B4 B3 108.7(3) . . ?
C8 B4 B1 103.4(2) . . ?
B5 B4 B1 61.4(2) . . ?
B3 B4 B1 59.7(2) . . ?
C8 B4 B9 55.07(18) . . ?
B5 B4 B9 59.6(2) . . ?
B3 B4 B9 107.2(2) . . ?
B1 B4 B9 108.3(3) . . ?
B4 B5 B10 111.8(2) . . ?
B4 B5 B9 60.9(2) . . ?
B10 B5 B9 62.0(2) . . ?
B4 B5 B6 107.5(2) . . ?
B10 B5 B6 59.7(2) . . ?
B9 B5 B6 107.3(2) . . ?
B4 B5 B1 59.6(2) . . ?
B10 B5 B1 109.5(2) . . ?
B9 B5 B1 107.9(3) . . ?
B6 B5 B1 59.6(2) . . ?
B2 B6 B11 61.08(18) . . ?
B2 B6 B10 111.6(3) . . ?
B11 B6 B10 61.4(2) . . ?
B2 B6 B1 59.4(2) . . ?
B11 B6 B1 107.6(2) . . ?
B10 B6 B1 109.4(3) . . ?
B2 B6 B5 107.6(3) . . ?
B11 B6 B5 106.1(2) . . ?
B10 B6 B5 59.0(2) . . ?
B1 B6 B5 60.2(2) . . ?
C8 B9 B5 104.9(3) . . ?
C8 B9 B4 60.51(19) . . ?
B5 B9 B4 59.5(2) . . ?
C8 B9 B10 105.6(2) . . ?
B5 B9 B10 58.9(2) . . ?
B4 B9 B10 108.1(3) . . ?
B5 B10 B6 61.3(2) . . ?
B5 B10 B11 106.1(3) . . ?
B6 B10 B11 58.98(19) . . ?
B5 B10 B9 59.0(2) . . ?
B6 B10 B9 106.3(3) . . ?
B11 B10 B9 102.1(2) . . ?
C7 B11 B6 105.7(2) . . ?
C7 B11 B2 60.67(19) . . ?
B6 B11 B2 59.44(19) . . ?
C7 B11 B10 106.7(2) . . ?
B6 B11 B10 59.7(2) . . ?
B2 B11 B10 108.8(2) . . ?

loop_
_geom_bond_atom_site_label_1
_geom_bond_atom_site_label_2
_geom_bond_distance
_geom_bond_site_symmetry_2
_geom_bond_publ_flag
C7 C11 1.482(3) . ?
C7 C8 1.557(4) . ?
C7 B11 1.629(4) . ?
C7 B2 1.732(4) . ?
C7 B3 1.743(4) . ?
C8 B9 1.622(5) . ?
C8 B4 1.722(4) . ?
C8 B3 1.739(4) . ?
C11 N16 1.341(4) . ?
C11 C12 1.371(4) . ?
C12 C13 1.373(4) . ?
C13 C14 1.361(5) . ?
C14 C15 1.364(5) . ?
C15 N16 1.360(4) . ?
B1 B2 1.760(5) . ?
B1 B3 1.763(5) . ?
B1 B4 1.772(6) . ?
B1 B6 1.791(5) . ?
B1 B5 1.803(5) . ?
B2 B6 1.760(5) . ?
B2 B3 1.774(5) . ?
B2 B11 1.789(5) . ?
B3 B4 1.768(5) . ?
B4 B5 1.760(5) . ?
B4 B9 1.784(5) . ?
B5 B10 1.761(5) . ?
B5 B9 1.763(5) . ?
B5 B6 1.803(5) . ?
B6 B11 1.761(5) . ?
B6 B10 1.774(6) . ?
B9 B10 1.816(5) . ?
B10 B11 1.804(5) . ?
